data_4517438
loop_
_publ_author_name
'Echeverri, Marcelo'
'Ruiz, Constanza'
'G\'amez-Valenzuela, Sergio'
'Alonso-Navarro, Matias'
'Gutierrez-Puebla, Enrique'
'Serrano, Jos\'e L'
'Ruiz Delgado, M. Carmen'
'G\'omez-Lor, Berta'

_publ_section_title
;
 Stimuli-Responsive Benzothiadiazole Derivative as a Dopant for Rewritable
 Polymer Blends.
;
_journal_name_full 'ACS applied materials &amp; interfaces'
_journal_paper_doi 10.1021/acsami.9b21209
_journal_year 2020
_chemical_formula_moiety 'C36 H48 N2 S'
_chemical_formula_sum 'C36 H48 N2 S'
_chemical_formula_weight 540.82
_space_group_crystal_system monoclinic
_space_group_IT_number 4
_space_group_name_Hall 'P 2yb'
_space_group_name_H-M_alt 'P 1 21 1'
_atom_sites_solution_hydrogens geom
_audit_creation_date 2020-02-06
_audit_creation_method
;
Olex2 1.2
(compiled May 18 2018 14:05:52 for OlexSys, GUI svn.r5506)
;
_cell_angle_alpha 90
_cell_angle_beta 95.667(4)
_cell_angle_gamma 90
_cell_formula_units_Z 4
_cell_length_a 7.0246(4)
_cell_length_b 17.2258(11)
_cell_length_c 27.700(2)
_cell_measurement_reflns_used 2985
_cell_measurement_temperature 296(2)
_cell_measurement_theta_max 54.41
_cell_measurement_theta_min 3.03
_cell_volume 3335.4(4)
_computing_cell_refinement 'SAINT v8.34A (Bruker, 2013)'
_computing_data_reduction 'SAINT v8.34A (Bruker, 2013)'
_computing_molecular_graphics 'Olex2 (Dolomanov et al., 2009)'
_computing_publication_material 'Olex2 (Dolomanov et al., 2009)'
_computing_structure_refinement 'ShelXL (Sheldrick, 2015)'
_diffrn_ambient_temperature 296.15
_diffrn_detector 'Bruker VANTEC 500 area detector'
_diffrn_detector_area_resol_mean 7.9
_diffrn_detector_type 'area detector'
_diffrn_measured_fraction_theta_full 0.977
_diffrn_measured_fraction_theta_max 0.977
_diffrn_measurement_device 'four-circle diffractometer'
_diffrn_measurement_device_type 'Bruker X8'
_diffrn_measurement_method '\w and \f scans'
_diffrn_radiation_monochromator 'mirror optics'
_diffrn_radiation_probe x-ray
_diffrn_radiation_type CuK\a
_diffrn_radiation_wavelength 1.54178
_diffrn_reflns_av_R_equivalents 0.0818
_diffrn_reflns_av_unetI/netI 0.1817
_diffrn_reflns_Laue_measured_fraction_full 0.977
_diffrn_reflns_Laue_measured_fraction_max 0.977
_diffrn_reflns_limit_h_max 7
_diffrn_reflns_limit_h_min -8
_diffrn_reflns_limit_k_max 19
_diffrn_reflns_limit_k_min -20
_diffrn_reflns_limit_l_max 32
_diffrn_reflns_limit_l_min -32
_diffrn_reflns_number 30028
_diffrn_reflns_point_group_measured_fraction_full 0.965
_diffrn_reflns_point_group_measured_fraction_max 0.965
_diffrn_reflns_theta_full 63.592
_diffrn_reflns_theta_max 63.592
_diffrn_reflns_theta_min 1.603
_diffrn_source 'microfocus sealed X-ray tube'
_diffrn_source_type 'Incoatec I\ms'
_diffrn_standards_number 0
_exptl_absorpt_coefficient_mu 1.029
_exptl_absorpt_correction_type multi-scan
_exptl_absorpt_process_details SADABS
_exptl_crystal_colour yellow
_exptl_crystal_density_diffrn 1.077
_exptl_crystal_description needle
_exptl_crystal_F_000 1176
_exptl_crystal_size_max 0.35
_exptl_crystal_size_mid 0.04
_exptl_crystal_size_min 0.04
_exptl_transmission_factor_max 0.752
_exptl_transmission_factor_min 0.582
_refine_diff_density_max 0.344
_refine_diff_density_min -0.304
_refine_diff_density_rms 0.065
_refine_ls_abs_structure_details
;
 Flack x determined using 1580 quotients [(I+)-(I-)]/[(I+)+(I-)]
 (Parsons, Flack and Wagner, Acta Cryst. B69 (2013) 249-259).
;
_refine_ls_abs_structure_Flack 0.63(3)
_refine_ls_extinction_method none
_refine_ls_goodness_of_fit_ref 1.037
_refine_ls_hydrogen_treatment constr
_refine_ls_matrix_type full
_refine_ls_number_parameters 703
_refine_ls_number_reflns 10568
_refine_ls_number_restraints 742
_refine_ls_restrained_S_all 1.031
_refine_ls_R_factor_all 0.1696
_refine_ls_R_factor_gt 0.1002
_refine_ls_shift/su_max 0.000
_refine_ls_shift/su_mean 0.000
_refine_ls_structure_factor_coef Fsqd
_refine_ls_weighting_details 'w=1/[\s^2^(Fo^2^)+(0.1190P)^2^+0.9212P] where P=(Fo^2^+2Fc^2^)/3'
_refine_ls_weighting_scheme calc
_refine_ls_wR_factor_gt 0.2558
_refine_ls_wR_factor_ref 0.3358
_reflns_Friedel_coverage 0.903
_reflns_Friedel_fraction_full 0.952
_reflns_Friedel_fraction_max 0.952
_reflns_number_gt 5400
_reflns_number_total 10568
_reflns_threshold_expression 'I > 2\s(I)'
_cod_data_source_file am9b21209_si_001.cif
_cod_data_source_block Compd1
_cod_depositor_comments
;

2020-03-29
Z value and formula fixed to values more according to usual
chemical conventions.                 miguel
;
_cod_original_formula_sum 'C72 H96 N4 S2'
_cod_original_formula_weight 1081.64
_cod_original_formula_moiety '2(C36 H48 N2 S)'
_cod_original_formula_units_Z 2
_cod_original_cell_volume 3335.5(4)
_cod_database_code 4517438
_shelx_shelxl_version_number 2018/3
_shelx_space_group_comment
;
The symmetry employed for this shelxl refinement is uniquely defined
by the following loop, which should always be used as a source of
symmetry information in preference to the above space-group names.
They are only intended as comments.
;
_olex2_refinement_description
;
1. Fixed Uiso
 At 1.2 times of:
  All C(H) groups, All C(H,H) groups
 At 1.5 times of:
  All C(H,H,H) groups
2. Restrained distances
 C1CA-C2DA
 1.5 with sigma of 0.02
 C3DA-C2DA
 1.5 with sigma of 0.02
 C6CA-C6 = C7-C2
 1.5 with sigma of 0.02
 C13-C28 = C28-C17
 1.5 with sigma of 0.02
 C4DA-C29 = C14-C3BA = C9CA-C4
 1.5 with sigma of 0.02
 C3CA-C4CA = C37-C6AA
 1.5 with sigma of 0.02
 C27-C1CA
 1.5 with sigma of 0.02
 C9CA-C3BA
 1.5 with sigma of 0.02
 C4-C8AA
 1.5 with sigma of 0.02
 C0DA-C21 = C21-C7
 1.5 with sigma of 0.02
 C2-C5DA
 1.5 with sigma of 0.02
 C0DA-C8DA = C8DA-C6
 1.5 with sigma of 0.02
 C32-C1
 1.5 with sigma of 0.02
 C1-C36
 1.5 with sigma of 0.02
 C39-C44
 1.5 with sigma of 0.02
 C44-C4DA
 1.5 with sigma of 0.02
 C6CA-C7BA
 1.5 with sigma of 0.02
 C6CA-C6
 1.5 with sigma of 0.02
 C2AA-C13
 1.5 with sigma of 0.02
 C13-C28
 1.5 with sigma of 0.02
 C27-C0EA = C0EA-C36
 1.5 with sigma of 0.02
 C6AA-C8BA
 1.5 with sigma of 0.02
 C29-C14
 1.5 with sigma of 0.02
 C5DA-C35
 1.5 with sigma of 0.02
 C17-C3CA
 1.38 with sigma of 0.02
 C8AA-C7CA
 1.5 with sigma of 0.02
 C3DA-C9DA = C9DA-C1DA
 1.5 with sigma of 0.02
 C3DA-C1DA
 2.3 with sigma of 0.02
 C8-C8BA
 1.4 with sigma of 0.02
 C17-C13 = C4DA-C14
 2.4 with sigma of 0.04
 C29-C3BA
 2.4 with sigma of 0.04
 C2DA-C9DA
 2.4 with sigma of 0.04
 C0DA-C6
 2.4 with sigma of 0.04
 C3CA-C28
 2.4 with sigma of 0.04
 C2-C35
 2.4 with sigma of 0.04
 C6AA-C8
 2.4 with sigma of 0.04
 C4-C7CA
 2.4 with sigma of 0.04
3. Rigid bond restraints
 All non-hydrogen atoms
 with sigma for 1-2 distances of 0.1 and sigma for 1-3 distances of 0.1
4. Uiso/Uaniso restraints and constraints
All non-hydrogen atoms have similar U: within 1.7A with sigma of 0.04 and sigma
for terminal atoms of 0.08
All non-hydrogen atoms have similar U: within 1.7A with sigma of 0.04 and sigma
for terminal atoms of 0.12
5.a Secondary CH2 refined with riding coordinates:
 C44(H44A,H44B), C6AA(H6AA,H6AB), C4CA(H4CA,H4CB), C6CA(H6CA,H6CB), C6(H6A,
 H6B), C3CA(H3CA,H3CB), C1CA(H1CA,H1CB), C29(H29A,H29B), C37(H37A,H37B),
 C2DA(H2DA,H2DB), C3DA(H3DA,H3DB), C4DA(H4DA,H4DB), C27(H27A,H27B), C0DA(H0DA,
 H0DB), C36(H36A,H36B), C13(H13A,H13B), C17(H17A,H17B), C28(H28A,H28B),
 C3BA(H3BA,H3BB), C14(H14A,H14B), C2(H2A,H2B), C4(H4A,H4B), C7(H7A,H7B),
 C9CA(H9CA,H9CB), C5DA(H5DA,H5DB), C9DA(H9DA,H9DB), C21(H21A,H21B), C8AA(H8AA,
 H8AB), C8DA(H8DA,H8DB), C1(H1A,H1B), C8BA(H8BA,H8BB), C0EA(H0EA,H0EB)
5.b Me refined with riding coordinates:
 C7CA(H7CA,H7CB,H7CC), C1DA(H1DA,H1DB,H1DC), C35(H35A,H35B,H35C), C8(H8A,H8B,
 H8C)
5.c Aromatic/amide H refined with riding coordinates:
 C15(H15), C6DA(H6DA), C18(H18), C4BA(H4BA), C5BA(H5BA), C22(H22), C23(H23),
 C24(H24), C25(H25), C8CA(H8CA), C5CA(H5CA), C7DA(H7DA), C0CA(H0CA), C30(H30),
 C31(H31), C33(H33), C34(H34), C40(H40), C12(H12), C3AA(H3AA)
;
_olex2_submission_special_instructions 'No special instructions were received'

loop_
_space_group_symop_operation_xyz
'x, y, z'
'-x, y+1/2, -z'

loop_
_atom_site_label
_atom_site_type_symbol
_atom_site_fract_x
_atom_site_fract_y
_atom_site_fract_z
_atom_site_U_iso_or_equiv
_atom_site_adp_type
_atom_site_occupancy
_atom_site_site_symmetry_order
_atom_site_calc_flag
_atom_site_refinement_flags_posn
_atom_site_refinement_flags_adp
_atom_site_refinement_flags_occupancy
_atom_site_disorder_assembly
_atom_site_disorder_group
S1 S -0.1066(3) 0.36100(17) 0.46961(12) 0.0854(9) Uani 1 1 d . U . . .
S2 S 0.4694(3) 0.79534(18) 0.43820(13) 0.0883(9) Uani 1 1 d . U . . .
C4AA C 0.1866(13) 0.4273(5) 0.4842(4) 0.065(3) Uani 1 1 d . U . . .
C0BA C 0.3715(14) 0.4628(5) 0.4800(4) 0.065(3) Uani 1 1 d . U . . .
N3 N 0.0814(12) 0.3908(5) 0.4486(4) 0.080(3) Uani 1 1 d . U . . .
C5AA C 0.1006(14) 0.4272(5) 0.5290(4) 0.067(3) Uani 1 1 d . U . . .
C1BA C 0.7625(13) 0.7264(5) 0.4524(5) 0.069(3) Uani 1 1 d . U . . .
C7AA C 0.9461(14) 0.6888(6) 0.4502(5) 0.066(3) Uani 1 1 d . U . . .
N8AA N 0.5071(12) 0.7645(5) 0.4925(4) 0.080(3) Uani 1 1 d . U . . .
C6BA C 0.6733(14) 0.7255(5) 0.4975(4) 0.062(3) Uani 1 1 d . U . . .
C1AA C 0.1910(16) 0.4629(6) 0.5716(4) 0.073(3) Uani 1 1 d . U . . .
N10 N 0.6597(11) 0.7626(5) 0.4173(4) 0.076(2) Uani 1 1 d . U . . .
C9BA C 0.4693(14) 0.4625(6) 0.4364(4) 0.071(3) Uani 1 1 d . U . . .
C0AA C 1.0397(14) 0.6893(6) 0.4039(4) 0.068(3) Uani 1 1 d . U . . .
C9AA C 0.6792(17) 0.6911(6) 0.5861(5) 0.077(3) Uani 1 1 d . U . . .
C2CA C 0.7628(14) 0.6900(6) 0.5397(4) 0.068(3) Uani 1 1 d . U . . .
C15 C 0.9319(17) 0.6533(6) 0.5346(5) 0.082(3) Uani 1 1 d . U . . .
H15 H 0.993211 0.627743 0.561287 0.098 Uiso 1 1 calc R . . . .
C2BA C 0.1100(19) 0.4633(7) 0.6185(5) 0.087(3) Uani 1 1 d . U . . .
C6DA C 1.0188(15) 0.6524(6) 0.4905(5) 0.077(3) Uani 1 1 d . U . . .
H6DA H 1.132428 0.624967 0.489615 0.093 Uiso 1 1 calc R . . . .
C18 C 0.3677(18) 0.4951(7) 0.5665(5) 0.084(3) Uani 1 1 d . U . . .
H18 H 0.435566 0.517190 0.593642 0.101 Uiso 1 1 calc R . . . .
N19 N -0.0735(12) 0.3916(5) 0.5240(4) 0.087(3) Uani 1 1 d . U . . .
C4BA C 0.4496(16) 0.4960(7) 0.5225(5) 0.079(3) Uani 1 1 d . U . . .
H4BA H 0.566636 0.521055 0.522014 0.095 Uiso 1 1 calc R . . . .
C5BA C 0.5949(16) 0.5219(7) 0.4275(5) 0.083(3) Uani 1 1 d . U . . .
H5BA H 0.613893 0.562515 0.449631 0.100 Uiso 1 1 calc R . . . .
C22 C 0.4509(16) 0.4026(6) 0.4023(5) 0.078(3) Uani 1 1 d . U . . .
H22 H 0.372474 0.360655 0.407757 0.093 Uiso 1 1 calc R . . . .
C23 C 1.1518(17) 0.6272(8) 0.3927(5) 0.088(3) Uani 1 1 d . U . . .
H23 H 1.162051 0.585094 0.413818 0.106 Uiso 1 1 calc R . . . .
C24 C 1.2493(19) 0.6241(10) 0.3519(6) 0.112(5) Uani 1 1 d . U . . .
H24 H 1.317366 0.579883 0.344879 0.135 Uiso 1 1 calc R . . . .
C25 C 0.6921(19) 0.5219(8) 0.3866(6) 0.099(4) Uani 1 1 d . U . . .
H25 H 0.773989 0.563040 0.381835 0.119 Uiso 1 1 calc R . . . .
C8CA C -0.083(2) 0.4770(9) 0.6228(6) 0.110(5) Uani 1 1 d . U . . .
H8CA H -0.167147 0.483301 0.594909 0.132 Uiso 1 1 calc R . . . .
C5CA C 0.542(2) 0.4034(8) 0.3620(6) 0.101(4) Uani 1 1 d . U . . .
H5CA H 0.519705 0.363587 0.339454 0.121 Uiso 1 1 calc R . . . .
C7DA C 0.4843(19) 0.6859(8) 0.5912(5) 0.090(4) Uani 1 1 d . U . . .
H7DA H 0.399058 0.684119 0.563319 0.108 Uiso 1 1 calc R . . . .
C0CA C 1.0318(16) 0.7515(7) 0.3737(4) 0.082(3) Uani 1 1 d . U . . .
H0CA H 0.959902 0.794520 0.381006 0.099 Uiso 1 1 calc R . . . .
C30 C 0.225(2) 0.4495(10) 0.6606(6) 0.115(5) Uani 1 1 d . U . . .
H30 H 0.351908 0.435348 0.659051 0.139 Uiso 1 1 calc R . . . .
C31 C 0.412(3) 0.6832(11) 0.6355(7) 0.126(6) Uani 1 1 d . U . . .
H31 H 0.280468 0.679320 0.636264 0.151 Uiso 1 1 calc R . . . .
C32 C 0.6730(19) 0.4639(10) 0.3528(6) 0.104(4) Uani 1 1 d D U . . .
C33 C 0.791(2) 0.6943(10) 0.6305(6) 0.114(4) Uani 1 1 d . U . . .
H33 H 0.923251 0.697143 0.630004 0.137 Uiso 1 1 calc R . . . .
C34 C 1.129(2) 0.7528(9) 0.3317(6) 0.107(4) Uani 1 1 d . U . . .
H34 H 1.117629 0.795376 0.311019 0.129 Uiso 1 1 calc R . . . .
C39 C 1.244(2) 0.6892(11) 0.3212(6) 0.113(5) Uani 1 1 d D U . . .
C40 C -0.151(3) 0.4815(12) 0.6674(7) 0.132(6) Uani 1 1 d . U . . .
H40 H -0.281604 0.488620 0.668835 0.159 Uiso 1 1 calc R . . . .
C44 C 1.354(2) 0.6939(13) 0.2770(6) 0.147(7) Uani 1 1 d D U . . .
H44A H 1.345098 0.643997 0.260643 0.176 Uiso 1 1 calc R . . . .
H44B H 1.292862 0.731946 0.254846 0.176 Uiso 1 1 calc R . . . .
C7BA C -0.037(3) 0.4759(14) 0.7091(7) 0.149(7) Uani 1 1 d D U . . .
C2AA C 0.525(3) 0.6861(15) 0.6782(7) 0.155(7) Uani 1 1 d D U . . .
C12 C 0.154(3) 0.4566(14) 0.7054(6) 0.145(6) Uani 1 1 d . U . . .
H12 H 0.235169 0.448296 0.733532 0.174 Uiso 1 1 calc R . . . .
C3AA C 0.725(3) 0.6935(14) 0.6721(8) 0.153(7) Uani 1 1 d . U . . .
H3AA H 0.811078 0.697994 0.699756 0.184 Uiso 1 1 calc R . . . .
C6AA C -0.138(7) 0.692(4) 0.9192(13) 0.34(2) Uani 1 1 d D U . . .
H6AA H -0.085041 0.740790 0.932096 0.410 Uiso 1 1 calc R . . . .
H6AB H -0.067840 0.649932 0.935922 0.410 Uiso 1 1 calc R . . . .
C4CA C 0.072(7) 0.692(3) 0.8594(12) 0.309(18) Uani 1 1 d D U . . .
H4CA H 0.139105 0.648675 0.875269 0.371 Uiso 1 1 calc R . . . .
H4CB H 0.124963 0.739511 0.874335 0.371 Uiso 1 1 calc R . . . .
C6CA C -0.102(4) 0.490(2) 0.7592(9) 0.234(12) Uani 1 1 d D U . . .
H6CA H 0.007442 0.483559 0.783166 0.280 Uiso 1 1 calc R . . . .
H6CB H -0.146348 0.542767 0.761015 0.280 Uiso 1 1 calc R . . . .
C6 C -0.252(4) 0.438(2) 0.7712(8) 0.232(12) Uani 1 1 d D U . . .
H6A H -0.212806 0.384592 0.767148 0.278 Uiso 1 1 calc R . . . .
H6B H -0.366545 0.447251 0.749401 0.278 Uiso 1 1 calc R . . . .
C3CA C 0.103(5) 0.692(3) 0.8074(11) 0.295(17) Uani 1 1 d D U . . .
H3CA H 0.036104 0.647689 0.792616 0.355 Uiso 1 1 calc R . . . .
H3CB H 0.041315 0.738154 0.792901 0.355 Uiso 1 1 calc R . . . .
C1CA C 1.245(6) 0.433(3) 0.1999(11) 0.299(16) Uani 1 1 d D U . . .
H1CA H 1.237949 0.377432 0.196880 0.359 Uiso 1 1 calc R . . . .
H1CB H 1.156713 0.453784 0.173784 0.359 Uiso 1 1 calc R . . . .
C7CA C 2.278(7) 0.691(4) 0.0657(17) 0.44(4) Uani 1 1 d D U . . .
H7CA H 2.413910 0.684538 0.066151 0.665 Uiso 1 1 calc R . . . .
H7CB H 2.213382 0.653472 0.044730 0.665 Uiso 1 1 calc R . . . .
H7CC H 2.244008 0.742577 0.054026 0.665 Uiso 1 1 calc R . . . .
C29 C 1.642(5) 0.741(3) 0.2418(11) 0.298(16) Uani 1 1 d D U . . .
H29A H 1.540244 0.756957 0.217852 0.357 Uiso 1 1 calc R . . . .
H29B H 1.724765 0.784929 0.249589 0.357 Uiso 1 1 calc R . . . .
C37 C -0.118(7) 0.688(3) 0.8666(14) 0.323(19) Uani 1 1 d D U . . .
H37A H -0.171403 0.639041 0.853671 0.388 Uiso 1 1 calc R . . . .
H37B H -0.188319 0.729906 0.849859 0.388 Uiso 1 1 calc R . . . .
C2DA C 1.427(6) 0.453(4) 0.1870(14) 0.38(2) Uani 1 1 d D U . . .
H2DA H 1.520563 0.420178 0.205223 0.460 Uiso 1 1 calc R . . . .
H2DB H 1.454263 0.506209 0.196560 0.460 Uiso 1 1 calc R . . . .
C3DA C 1.451(6) 0.445(3) 0.1349(13) 0.35(2) Uani 1 1 d D U . . .
H3DA H 1.390775 0.397247 0.122307 0.421 Uiso 1 1 calc R . . . .
H3DB H 1.390976 0.488218 0.116927 0.421 Uiso 1 1 calc R . . . .
C4DA C 1.559(3) 0.714(2) 0.2862(8) 0.220(11) Uani 1 1 d D U . . .
H4DA H 1.629643 0.669590 0.299494 0.264 Uiso 1 1 calc R . . . .
H4DB H 1.573361 0.755472 0.310295 0.264 Uiso 1 1 calc R . . . .
C27 C 1.151(6) 0.452(2) 0.2464(12) 0.307(16) Uani 1 1 d D U . . .
H27A H 1.247267 0.476378 0.268778 0.368 Uiso 1 1 calc R . . . .
H27B H 1.052831 0.490595 0.237956 0.368 Uiso 1 1 calc R . . . .
C0DA C -0.472(5) 0.432(3) 0.8373(10) 0.280(15) Uani 1 1 d D U . . .
H0DA H -0.496051 0.378298 0.828533 0.336 Uiso 1 1 calc R . . . .
H0DB H -0.566175 0.462882 0.817572 0.336 Uiso 1 1 calc R . . . .
C36 C 0.961(3) 0.4159(19) 0.3149(8) 0.217(11) Uani 1 1 d D U . . .
H36A H 0.931287 0.367666 0.330628 0.261 Uiso 1 1 calc R . . . .
H36B H 1.050168 0.443794 0.337571 0.261 Uiso 1 1 calc R . . . .
C13 C 0.474(4) 0.679(2) 0.7283(8) 0.240(13) Uani 1 1 d D U . . .
H13A H 0.486287 0.624659 0.737076 0.288 Uiso 1 1 calc R . . . .
H13B H 0.570289 0.706871 0.748943 0.288 Uiso 1 1 calc R . . . .
C17 C 0.283(5) 0.691(3) 0.7943(10) 0.299(17) Uani 1 1 d D U . . .
H17A H 0.339650 0.640522 0.802822 0.358 Uiso 1 1 calc R . . . .
H17B H 0.358559 0.729990 0.812374 0.358 Uiso 1 1 calc R . . . .
C28 C 0.292(5) 0.704(3) 0.7413(10) 0.306(16) Uani 1 1 d D U . . .
H28A H 0.190402 0.675679 0.722732 0.367 Uiso 1 1 calc R . . . .
H28B H 0.274476 0.759065 0.733996 0.367 Uiso 1 1 calc R . . . .
C3BA C 1.845(7) 0.717(3) 0.1791(16) 0.37(2) Uani 1 1 d D U . . .
H3BA H 1.748120 0.743849 0.157955 0.443 Uiso 1 1 calc R . . . .
H3BB H 1.938774 0.754663 0.191670 0.443 Uiso 1 1 calc R . . . .
C14 C 1.749(6) 0.681(3) 0.2218(13) 0.324(18) Uani 1 1 d D U . . .
H14A H 1.665952 0.638874 0.210458 0.389 Uiso 1 1 calc R . . . .
H14B H 1.845948 0.661546 0.246068 0.389 Uiso 1 1 calc R . . . .
C2 C -0.738(7) 0.446(4) 0.9519(15) 0.36(2) Uani 1 1 d D U . . .
H2A H -0.693035 0.400796 0.970157 0.438 Uiso 1 1 calc R . . . .
H2B H -0.676910 0.492491 0.966041 0.438 Uiso 1 1 calc R . . . .
C4 C 2.015(6) 0.695(4) 0.1066(15) 0.38(2) Uani 1 1 d D U . . .
H4A H 1.963184 0.668052 0.077353 0.458 Uiso 1 1 calc R . . . .
H4B H 1.985950 0.749527 0.103423 0.458 Uiso 1 1 calc R . . . .
C7 C -0.715(6) 0.439(4) 0.8981(15) 0.35(2) Uani 1 1 d D U . . .
H7A H -0.769464 0.389843 0.886009 0.422 Uiso 1 1 calc R . . . .
H7B H -0.783106 0.480460 0.880388 0.422 Uiso 1 1 calc R . . . .
C9CA C 1.936(8) 0.661(3) 0.1511(16) 0.39(2) Uani 1 1 d D U . . .
H9CA H 1.844664 0.620301 0.140795 0.463 Uiso 1 1 calc R . . . .
H9CB H 2.039907 0.636715 0.171500 0.463 Uiso 1 1 calc R . . . .
C5DA C -0.954(7) 0.453(5) 0.9469(18) 0.43(3) Uani 1 1 d D U . . .
H5DA H -0.996810 0.504556 0.937858 0.520 Uiso 1 1 calc R . . . .
H5DB H -1.013051 0.415402 0.923786 0.520 Uiso 1 1 calc R . . . .
C9DA C 1.656(6) 0.443(5) 0.1298(18) 0.45(3) Uani 1 1 d D U . . .
H9DA H 1.718671 0.399856 0.147177 0.543 Uiso 1 1 calc R . . . .
H9DB H 1.718055 0.491234 0.140711 0.543 Uiso 1 1 calc R . . . .
C21 C -0.514(6) 0.442(3) 0.8901(11) 0.305(17) Uani 1 1 d D U . . .
H21A H -0.446685 0.401157 0.909199 0.366 Uiso 1 1 calc R . . . .
H21B H -0.461898 0.491107 0.901936 0.366 Uiso 1 1 calc R . . . .
C1DA C 1.652(8) 0.433(4) 0.0757(19) 0.47(4) Uani 1 1 d D U . . .
H1DA H 1.780546 0.431249 0.066814 0.698 Uiso 1 1 calc R . . . .
H1DB H 1.586666 0.385989 0.066076 0.698 Uiso 1 1 calc R . . . .
H1DC H 1.586057 0.476415 0.059677 0.698 Uiso 1 1 calc R . . . .
C8AA C 2.221(7) 0.682(5) 0.1156(16) 0.44(3) Uani 1 1 d D U . . .
H8AA H 2.250508 0.630427 0.128311 0.527 Uiso 1 1 calc R . . . .
H8AB H 2.281455 0.720466 0.137704 0.527 Uiso 1 1 calc R . . . .
C8DA C -0.295(5) 0.451(3) 0.8235(9) 0.267(14) Uani 1 1 d D U . . .
H8DA H -0.200251 0.422609 0.844218 0.321 Uiso 1 1 calc R . . . .
H8DB H -0.273705 0.505925 0.830599 0.321 Uiso 1 1 calc R . . . .
C35 C -0.988(10) 0.434(5) 0.997(2) 0.46(4) Uani 1 1 d D U . . .
H35A H -1.123140 0.435043 0.999723 0.693 Uiso 1 1 calc R . . . .
H35B H -0.940116 0.382452 1.004596 0.693 Uiso 1 1 calc R . . . .
H35C H -0.924060 0.470588 1.018507 0.693 Uiso 1 1 calc R . . . .
C1 C 0.780(3) 0.4627(13) 0.3092(6) 0.142(6) Uani 1 1 d D U . . .
H1A H 0.810925 0.515598 0.301011 0.170 Uiso 1 1 calc R . . . .
H1B H 0.696829 0.441724 0.282198 0.170 Uiso 1 1 calc R . . . .
C8BA C -0.348(7) 0.687(4) 0.9271(19) 0.41(3) Uani 1 1 d D U . . .
H8BA H -0.416218 0.733819 0.916605 0.493 Uiso 1 1 calc R . . . .
H8BB H -0.408647 0.642570 0.910348 0.493 Uiso 1 1 calc R . . . .
C0EA C 1.068(5) 0.395(2) 0.2717(11) 0.278(15) Uani 1 1 d D U . . .
H0EA H 1.167973 0.358287 0.283074 0.333 Uiso 1 1 calc R . . . .
H0EB H 0.979287 0.366711 0.248816 0.333 Uiso 1 1 calc R . . . .
C8 C -0.337(9) 0.678(4) 0.977(2) 0.46(4) Uani 1 1 d D U . . .
H8A H -0.464084 0.673864 0.986752 0.684 Uiso 1 1 calc R . . . .
H8B H -0.266501 0.631766 0.986093 0.684 Uiso 1 1 calc R . . . .
H8C H -0.273999 0.722141 0.992291 0.684 Uiso 1 1 calc R . . . .

loop_
_atom_site_aniso_label
_atom_site_aniso_U_11
_atom_site_aniso_U_22
_atom_site_aniso_U_33
_atom_site_aniso_U_23
_atom_site_aniso_U_13
_atom_site_aniso_U_12
S1 0.0577(14) 0.0792(17) 0.116(2) -0.0012(17) -0.0070(13) -0.0093(12)
S2 0.0574(14) 0.0805(17) 0.123(3) -0.0069(18) -0.0102(13) 0.0100(12)
C4AA 0.051(5) 0.040(5) 0.101(9) 0.008(5) -0.010(5) -0.003(4)
C0BA 0.067(6) 0.040(5) 0.084(8) 0.009(5) -0.011(6) 0.007(4)
N3 0.050(5) 0.072(6) 0.115(8) -0.011(5) -0.013(5) -0.006(4)
C5AA 0.061(5) 0.045(5) 0.091(8) 0.011(5) -0.006(5) -0.001(4)
C1BA 0.048(5) 0.043(5) 0.113(9) -0.013(5) -0.012(5) 0.003(4)
C7AA 0.052(5) 0.044(5) 0.103(8) 0.002(5) 0.005(6) 0.009(4)
N8AA 0.061(5) 0.055(5) 0.122(8) -0.007(5) -0.006(5) 0.003(4)
C6BA 0.055(5) 0.044(5) 0.086(8) -0.007(5) -0.005(5) 0.003(4)
C1AA 0.067(6) 0.054(6) 0.096(9) 0.005(6) 0.001(6) 0.004(5)
N10 0.055(4) 0.059(5) 0.110(7) -0.001(5) -0.013(4) 0.009(4)
C9BA 0.055(6) 0.056(6) 0.098(9) 0.004(6) -0.002(5) 0.010(5)
C0AA 0.055(5) 0.056(5) 0.089(8) 0.007(5) -0.003(5) 0.006(4)
C9AA 0.086(8) 0.051(5) 0.093(9) 0.004(6) 0.010(7) 0.001(5)
C2CA 0.067(6) 0.048(5) 0.087(8) 0.001(5) 0.005(6) 0.006(4)
C15 0.079(7) 0.059(6) 0.102(9) 0.009(6) -0.019(6) 0.023(5)
C2BA 0.092(8) 0.065(7) 0.102(10) 0.002(7) -0.003(7) 0.003(6)
C6DA 0.063(6) 0.052(6) 0.114(10) 0.004(6) -0.005(6) 0.016(4)
C18 0.090(8) 0.060(6) 0.097(9) 0.001(6) -0.015(7) 0.002(6)
N19 0.053(5) 0.067(6) 0.140(9) 0.001(6) 0.000(5) -0.001(4)
C4BA 0.061(6) 0.064(6) 0.110(10) 0.001(6) -0.005(6) -0.010(5)
C5BA 0.075(7) 0.062(6) 0.113(10) -0.001(6) 0.010(7) -0.019(5)
C22 0.070(6) 0.057(6) 0.106(9) 0.010(6) 0.010(6) 0.001(5)
C23 0.079(7) 0.079(7) 0.106(10) 0.001(7) 0.008(7) 0.015(6)
C24 0.093(8) 0.125(12) 0.120(12) -0.009(10) 0.016(8) 0.032(8)
C25 0.084(9) 0.084(8) 0.128(12) 0.009(8) 0.007(8) -0.018(6)
C8CA 0.098(10) 0.112(11) 0.123(13) 0.008(9) 0.024(9) 0.016(8)
C5CA 0.098(9) 0.080(8) 0.124(12) -0.005(8) 0.011(8) -0.003(7)
C7DA 0.076(7) 0.096(8) 0.099(10) -0.007(7) 0.015(7) -0.004(6)
C0CA 0.075(7) 0.079(7) 0.091(9) -0.005(7) -0.005(6) 0.012(5)
C30 0.108(10) 0.118(11) 0.115(12) -0.019(9) -0.020(9) -0.019(8)
C31 0.094(10) 0.154(14) 0.129(14) -0.019(12) 0.013(10) -0.002(9)
C32 0.080(8) 0.114(11) 0.121(11) 0.022(9) 0.018(8) -0.001(7)
C33 0.095(9) 0.138(12) 0.109(12) -0.001(10) 0.002(8) 0.010(8)
C34 0.109(9) 0.104(10) 0.107(11) 0.021(8) 0.008(8) 0.023(8)
C39 0.097(9) 0.132(12) 0.111(12) -0.004(10) 0.013(8) -0.001(9)
C40 0.126(12) 0.166(16) 0.106(13) -0.021(11) 0.016(10) 0.003(11)
C44 0.152(14) 0.186(17) 0.105(12) -0.014(12) 0.029(11) 0.034(13)
C7BA 0.150(14) 0.199(18) 0.099(13) -0.045(12) 0.017(11) -0.027(13)
C2AA 0.150(15) 0.211(19) 0.108(13) -0.004(13) 0.040(12) 0.056(14)
C12 0.149(14) 0.200(19) 0.083(11) -0.002(12) -0.005(10) -0.012(14)
C3AA 0.141(14) 0.205(19) 0.112(13) -0.010(13) 0.007(12) 0.026(14)
C6AA 0.36(4) 0.43(5) 0.24(3) 0.01(4) 0.10(3) 0.07(4)
C4CA 0.34(4) 0.40(4) 0.20(3) 0.03(3) 0.10(3) 0.06(4)
C6CA 0.23(3) 0.32(3) 0.15(2) -0.03(2) 0.036(18) 0.00(2)
C6 0.20(2) 0.37(3) 0.130(17) -0.02(2) 0.039(15) -0.08(2)
C3CA 0.32(3) 0.39(4) 0.20(3) 0.03(3) 0.10(2) 0.03(3)
C1CA 0.34(4) 0.38(4) 0.20(2) -0.03(3) 0.15(2) -0.07(3)
C7CA 0.43(7) 0.64(10) 0.29(5) 0.07(6) 0.16(5) -0.08(6)
C29 0.19(2) 0.50(5) 0.21(3) -0.03(3) 0.04(2) -0.02(3)
C37 0.34(4) 0.39(4) 0.26(3) 0.05(3) 0.12(3) 0.04(4)
C2DA 0.42(4) 0.43(4) 0.31(4) -0.05(4) 0.08(3) -0.07(4)
C3DA 0.37(4) 0.44(4) 0.27(3) -0.03(4) 0.19(3) -0.05(4)
C4DA 0.137(15) 0.38(3) 0.150(18) 0.00(2) 0.058(14) -0.01(2)
C27 0.34(3) 0.43(4) 0.17(2) -0.01(3) 0.10(2) -0.06(3)
C0DA 0.27(3) 0.43(4) 0.14(2) -0.02(3) 0.00(2) 0.00(3)
C36 0.144(16) 0.32(3) 0.20(2) -0.08(2) 0.070(15) 0.020(18)
C13 0.23(2) 0.36(3) 0.147(19) 0.03(2) 0.065(18) 0.10(2)
C17 0.31(3) 0.42(4) 0.18(2) 0.04(3) 0.11(2) 0.06(3)
C28 0.30(3) 0.44(4) 0.19(2) -0.02(3) 0.09(2) 0.07(3)
C3BA 0.30(4) 0.56(6) 0.25(4) 0.04(4) 0.04(3) 0.01(4)
C14 0.25(3) 0.53(5) 0.19(3) -0.01(3) 0.03(2) 0.01(3)
C2 0.36(5) 0.52(5) 0.20(3) 0.00(4) -0.02(3) 0.02(5)
C4 0.34(4) 0.60(6) 0.21(3) 0.03(4) 0.07(3) -0.08(5)
C7 0.36(4) 0.49(5) 0.21(3) -0.03(4) 0.02(3) 0.00(5)
C9CA 0.33(4) 0.59(6) 0.25(4) 0.03(4) 0.06(3) -0.06(4)
C5DA 0.46(6) 0.56(6) 0.29(4) 0.02(5) 0.05(5) -0.01(7)
C9DA 0.45(6) 0.50(6) 0.41(5) -0.05(5) 0.08(5) -0.08(6)
C21 0.27(3) 0.47(5) 0.18(2) -0.04(3) 0.06(2) -0.01(4)
C1DA 0.48(7) 0.53(8) 0.43(6) -0.11(6) 0.29(6) 0.00(7)
C8AA 0.41(5) 0.61(7) 0.32(4) 0.07(4) 0.14(4) -0.09(6)
C8DA 0.24(3) 0.44(4) 0.132(19) -0.01(2) 0.035(18) -0.06(3)
C35 0.47(7) 0.62(9) 0.31(5) 0.05(7) 0.08(5) 0.02(8)
C1 0.145(14) 0.163(16) 0.121(13) 0.006(12) 0.028(11) -0.008(12)
C8BA 0.46(5) 0.47(6) 0.31(4) -0.01(5) 0.08(5) 0.04(6)
C0EA 0.22(2) 0.43(4) 0.20(2) -0.04(3) 0.112(19) 0.00(3)
C8 0.50(7) 0.55(9) 0.35(6) -0.02(7) 0.21(6) 0.11(6)

loop_
_atom_type_symbol
_atom_type_description
_atom_type_scat_dispersion_real
_atom_type_scat_dispersion_imag
_atom_type_scat_source
C C 0.0181 0.0091 'International Tables Vol C Tables 4.2.6.8 and 6.1.1.4'
H H 0.0000 0.0000 'International Tables Vol C Tables 4.2.6.8 and 6.1.1.4'
N N 0.0311 0.0180 'International Tables Vol C Tables 4.2.6.8 and 6.1.1.4'
S S 0.3331 0.5567 'International Tables Vol C Tables 4.2.6.8 and 6.1.1.4'

loop_
_geom_angle_atom_site_label_1
_geom_angle_atom_site_label_2
_geom_angle_atom_site_label_3
_geom_angle
_geom_angle_site_symmetry_1
_geom_angle_site_symmetry_3
_geom_angle_publ_flag
N3 S1 N19 101.0(5) . . ?
N8AA S2 N10 99.0(5) . . ?
N3 C4AA C0BA 125.1(11) . . ?
N3 C4AA C5AA 112.9(9) . . ?
C5AA C4AA C0BA 121.9(10) . . ?
C9BA C0BA C4AA 124.7(10) . . ?
C4BA C0BA C4AA 113.0(11) . . ?
C4BA C0BA C9BA 122.3(10) . . ?
C4AA N3 S1 107.7(9) . . ?
C1AA C5AA C4AA 121.7(9) . . ?
N19 C5AA C4AA 111.3(10) . . ?
N19 C5AA C1AA 127.0(11) . . ?
C7AA C1BA C6BA 119.6(10) . . ?
N10 C1BA C7AA 127.5(11) . . ?
N10 C1BA C6BA 112.9(9) . . ?
C1BA C7AA C0AA 120.1(10) . . ?
C6DA C7AA C1BA 116.2(11) . . ?
C6DA C7AA C0AA 123.6(9) . . ?
C6BA N8AA S2 109.0(9) . . ?
N8AA C6BA C1BA 110.6(10) . . ?
N8AA C6BA C2CA 127.9(11) . . ?
C2CA C6BA C1BA 121.5(9) . . ?
C5AA C1AA C2BA 123.7(11) . . ?
C18 C1AA C5AA 115.0(11) . . ?
C18 C1AA C2BA 121.3(12) . . ?
C1BA N10 S2 108.4(8) . . ?
C5BA C9BA C0BA 120.5(10) . . ?
C5BA C9BA C22 116.3(11) . . ?
C22 C9BA C0BA 123.1(10) . . ?
C23 C0AA C7AA 119.7(10) . . ?
C0CA C0AA C7AA 122.5(10) . . ?
C0CA C0AA C23 117.6(11) . . ?
C7DA C9AA C2CA 124.8(12) . . ?
C7DA C9AA C33 112.8(12) . . ?
C33 C9AA C2CA 122.3(12) . . ?
C6BA C2CA C9AA 122.5(10) . . ?
C15 C2CA C6BA 115.8(11) . . ?
C15 C2CA C9AA 121.8(11) . . ?
C2CA C15 H15 118.4 . . ?
C2CA C15 C6DA 123.3(10) . . ?
C6DA C15 H15 118.4 . . ?
C8CA C2BA C1AA 122.8(13) . . ?
C30 C2BA C1AA 120.3(13) . . ?
C30 C2BA C8CA 117.0(14) . . ?
C7AA C6DA C15 123.5(10) . . ?
C7AA C6DA H6DA 118.3 . . ?
C15 C6DA H6DA 118.3 . . ?
C1AA C18 H18 118.5 . . ?
C1AA C18 C4BA 123.0(12) . . ?
C4BA C18 H18 118.5 . . ?
C5AA N19 S1 106.9(8) . . ?
C0BA C4BA C18 125.4(11) . . ?
C0BA C4BA H4BA 117.3 . . ?
C18 C4BA H4BA 117.3 . . ?
C9BA C5BA H5BA 119.4 . . ?
C25 C5BA C9BA 121.3(12) . . ?
C25 C5BA H5BA 119.4 . . ?
C9BA C22 H22 118.8 . . ?
C5CA C22 C9BA 122.4(11) . . ?
C5CA C22 H22 118.8 . . ?
C0AA C23 H23 118.2 . . ?
C24 C23 C0AA 123.6(13) . . ?
C24 C23 H23 118.2 . . ?
C23 C24 H24 120.7 . . ?
C23 C24 C39 118.6(13) . . ?
C39 C24 H24 120.7 . . ?
C5BA C25 H25 118.7 . . ?
C32 C25 C5BA 122.7(12) . . ?
C32 C25 H25 118.7 . . ?
C2BA C8CA H8CA 119.5 . . ?
C40 C8CA C2BA 121.0(17) . . ?
C40 C8CA H8CA 119.5 . . ?
C22 C5CA H5CA 119.2 . . ?
C22 C5CA C32 121.6(14) . . ?
C32 C5CA H5CA 119.2 . . ?
C9AA C7DA H7DA 118.5 . . ?
C31 C7DA C9AA 123.1(15) . . ?
C31 C7DA H7DA 118.5 . . ?
C0AA C0CA H0CA 119.1 . . ?
C0AA C0CA C34 121.9(12) . . ?
C34 C0CA H0CA 119.1 . . ?
C2BA C30 H30 119.6 . . ?
C2BA C30 C12 120.8(17) . . ?
C12 C30 H30 119.6 . . ?
C7DA C31 H31 118.6 . . ?
C2AA C31 C7DA 122.7(17) . . ?
C2AA C31 H31 118.6 . . ?
C25 C32 C5CA 115.6(12) . . ?
C25 C32 C1 123.1(15) . . ?
C5CA C32 C1 121.3(16) . . ?
C9AA C33 H33 117.7 . . ?
C3AA C33 C9AA 124.6(17) . . ?
C3AA C33 H33 117.7 . . ?
C0CA C34 H34 120.2 . . ?
C39 C34 C0CA 119.7(13) . . ?
C39 C34 H34 120.2 . . ?
C24 C39 C44 123.0(16) . . ?
C34 C39 C24 118.5(13) . . ?
C34 C39 C44 118.5(16) . . ?
C8CA C40 H40 118.6 . . ?
C7BA C40 C8CA 122.8(19) . . ?
C7BA C40 H40 118.6 . . ?
C39 C44 H44A 108.3 . . ?
C39 C44 H44B 108.3 . . ?
H44A C44 H44B 107.4 . . ?
C4DA C44 C39 116.1(15) . . ?
C4DA C44 H44A 108.3 . . ?
C4DA C44 H44B 108.3 . . ?
C40 C7BA C12 116.7(16) . . ?
C40 C7BA C6CA 125(2) . . ?
C12 C7BA C6CA 119(2) . . ?
C31 C2AA C3AA 113.3(16) . . ?
C31 C2AA C13 130(2) . . ?
C3AA C2AA C13 117(2) . . ?
C30 C12 C7BA 121.2(17) . . ?
C30 C12 H12 119.4 . . ?
C7BA C12 H12 119.4 . . ?
C33 C3AA C2AA 123.4(19) . . ?
C33 C3AA H3AA 118.3 . . ?
C2AA C3AA H3AA 118.3 . . ?
H6AA C6AA H6AB 108.3 . . ?
C37 C6AA H6AA 109.9 . . ?
C37 C6AA H6AB 109.9 . . ?
C37 C6AA C8BA 109(4) . . ?
C8BA C6AA H6AA 109.9 . . ?
C8BA C6AA H6AB 109.9 . . ?
H4CA C4CA H4CB 107.8 . . ?
C3CA C4CA H4CA 109.1 . . ?
C3CA C4CA H4CB 109.1 . . ?
C37 C4CA H4CA 109.1 . . ?
C37 C4CA H4CB 109.1 . . ?
C37 C4CA C3CA 112(4) . . ?
C7BA C6CA H6CA 108.8 . . ?
C7BA C6CA H6CB 108.8 . . ?
H6CA C6CA H6CB 107.7 . . ?
C6 C6CA C7BA 114(2) . . ?
C6 C6CA H6CA 108.8 . . ?
C6 C6CA H6CB 108.8 . . ?
C6CA C6 H6A 109.6 . . ?
C6CA C6 H6B 109.6 . . ?
C6CA C6 C8DA 110(2) . . ?
H6A C6 H6B 108.2 . . ?
C8DA C6 H6A 109.6 . . ?
C8DA C6 H6B 109.6 . . ?
C4CA C3CA H3CA 107.4 . . ?
C4CA C3CA H3CB 107.4 . . ?
H3CA C3CA H3CB 106.9 . . ?
C17 C3CA C4CA 120(3) . . ?
C17 C3CA H3CA 107.4 . . ?
C17 C3CA H3CB 107.4 . . ?
H1CA C1CA H1CB 105.8 . . ?
C2DA C1CA H1CA 104.8 . . ?
C2DA C1CA H1CB 104.8 . . ?
C2DA C1CA C27 130(4) . . ?
C27 C1CA H1CA 104.8 . . ?
C27 C1CA H1CB 104.8 . . ?
H7CA C7CA H7CB 109.5 . . ?
H7CA C7CA H7CC 109.5 . . ?
H7CB C7CA H7CC 109.5 . . ?
C8AA C7CA H7CA 109.5 . . ?
C8AA C7CA H7CB 109.5 . . ?
C8AA C7CA H7CC 109.5 . . ?
H29A C29 H29B 107.9 . . ?
C4DA C29 H29A 109.2 . . ?
C4DA C29 H29B 109.2 . . ?
C14 C29 H29A 109.2 . . ?
C14 C29 H29B 109.2 . . ?
C14 C29 C4DA 112(3) . . ?
C6AA C37 H37A 109.9 . . ?
C6AA C37 H37B 109.9 . . ?
C4CA C37 C6AA 109(4) . . ?
C4CA C37 H37A 109.9 . . ?
C4CA C37 H37B 109.9 . . ?
H37A C37 H37B 108.3 . . ?
C1CA C2DA H2DA 108.5 . . ?
C1CA C2DA H2DB 108.5 . . ?
C1CA C2DA C3DA 115(3) . . ?
H2DA C2DA H2DB 107.5 . . ?
C3DA C2DA H2DA 108.5 . . ?
C3DA C2DA H2DB 108.5 . . ?
C2DA C3DA H3DA 110.2 . . ?
C2DA C3DA H3DB 110.2 . . ?
H3DA C3DA H3DB 108.5 . . ?
C9DA C3DA C2DA 108(3) . . ?
C9DA C3DA H3DA 110.2 . . ?
C9DA C3DA H3DB 110.2 . . ?
C44 C4DA C29 113(2) . . ?
C44 C4DA H4DA 109.1 . . ?
C44 C4DA H4DB 109.1 . . ?
C29 C4DA H4DA 109.1 . . ?
C29 C4DA H4DB 109.1 . . ?
H4DA C4DA H4DB 107.8 . . ?
C1CA C27 H27A 107.0 . . ?
C1CA C27 H27B 107.0 . . ?
H27A C27 H27B 106.7 . . ?
C0EA C27 C1CA 121(3) . . ?
C0EA C27 H27A 107.0 . . ?
C0EA C27 H27B 107.0 . . ?
H0DA C0DA H0DB 106.9 . . ?
C21 C0DA H0DA 107.3 . . ?
C21 C0DA H0DB 107.3 . . ?
C8DA C0DA H0DA 107.3 . . ?
C8DA C0DA H0DB 107.3 . . ?
C8DA C0DA C21 120(3) . . ?
H36A C36 H36B 106.7 . . ?
C1 C36 H36A 106.9 . . ?
C1 C36 H36B 106.9 . . ?
C1 C36 C0EA 122(2) . . ?
C0EA C36 H36A 106.9 . . ?
C0EA C36 H36B 106.9 . . ?
C2AA C13 H13A 107.0 . . ?
C2AA C13 H13B 107.0 . . ?
H13A C13 H13B 106.7 . . ?
C28 C13 C2AA 121(2) . . ?
C28 C13 H13A 107.0 . . ?
C28 C13 H13B 107.0 . . ?
C3CA C17 H17A 109.0 . . ?
C3CA C17 H17B 109.0 . . ?
C3CA C17 C28 113(3) . . ?
H17A C17 H17B 107.8 . . ?
C28 C17 H17A 109.0 . . ?
C28 C17 H17B 109.0 . . ?
C13 C28 C17 109(2) . . ?
C13 C28 H28A 109.9 . . ?
C13 C28 H28B 109.9 . . ?
C17 C28 H28A 109.9 . . ?
C17 C28 H28B 109.9 . . ?
H28A C28 H28B 108.3 . . ?
H3BA C3BA H3BB 107.7 . . ?
C14 C3BA H3BA 108.8 . . ?
C14 C3BA H3BB 108.8 . . ?
C9CA C3BA H3BA 108.8 . . ?
C9CA C3BA H3BB 108.8 . . ?
C9CA C3BA C14 114(4) . . ?
C29 C14 C3BA 108(3) . . ?
C29 C14 H14A 110.2 . . ?
C29 C14 H14B 110.2 . . ?
C3BA C14 H14A 110.2 . . ?
C3BA C14 H14B 110.2 . . ?
H14A C14 H14B 108.5 . . ?
H2A C2 H2B 109.9 . . ?
C7 C2 H2A 112.4 . . ?
C7 C2 H2B 112.4 . . ?
C5DA C2 H2A 112.4 . . ?
C5DA C2 H2B 112.4 . . ?
C5DA C2 C7 97(4) . . ?
H4A C4 H4B 109.0 . . ?
C9CA C4 H4A 111.0 . . ?
C9CA C4 H4B 111.0 . . ?
C8AA C4 H4A 111.0 . . ?
C8AA C4 H4B 111.0 . . ?
C8AA C4 C9CA 104(4) . . ?
C2 C7 H7A 109.6 . . ?
C2 C7 H7B 109.6 . . ?
H7A C7 H7B 108.1 . . ?
C21 C7 C2 110(3) . . ?
C21 C7 H7A 109.6 . . ?
C21 C7 H7B 109.6 . . ?
C3BA C9CA C4 114(4) . . ?
C3BA C9CA H9CA 108.8 . . ?
C3BA C9CA H9CB 108.8 . . ?
C4 C9CA H9CA 108.8 . . ?
C4 C9CA H9CB 108.8 . . ?
H9CA C9CA H9CB 107.7 . . ?
C2 C5DA H5DA 112.0 . . ?
C2 C5DA H5DB 112.0 . . ?
H5DA C5DA H5DB 109.7 . . ?
C35 C5DA C2 99(3) . . ?
C35 C5DA H5DA 112.0 . . ?
C35 C5DA H5DB 112.0 . . ?
C3DA C9DA H9DA 111.7 . . ?
C3DA C9DA H9DB 111.7 . . ?
C3DA C9DA C1DA 100(2) . . ?
H9DA C9DA H9DB 109.5 . . ?
C1DA C9DA H9DA 111.7 . . ?
C1DA C9DA H9DB 111.7 . . ?
C0DA C21 H21A 108.5 . . ?
C0DA C21 H21B 108.5 . . ?
C7 C21 C0DA 115(3) . . ?
C7 C21 H21A 108.5 . . ?
C7 C21 H21B 108.5 . . ?
H21A C21 H21B 107.5 . . ?
C9DA C1DA H1DA 109.5 . . ?
C9DA C1DA H1DB 109.5 . . ?
C9DA C1DA H1DC 109.5 . . ?
H1DA C1DA H1DB 109.5 . . ?
H1DA C1DA H1DC 109.5 . . ?
H1DB C1DA H1DC 109.5 . . ?
C7CA C8AA H8AA 111.7 . . ?
C7CA C8AA H8AB 111.7 . . ?
C4 C8AA C7CA 100(3) . . ?
C4 C8AA H8AA 111.7 . . ?
C4 C8AA H8AB 111.7 . . ?
H8AA C8AA H8AB 109.5 . . ?
C6 C8DA H8DA 107.4 . . ?
C6 C8DA H8DB 107.4 . . ?
C0DA C8DA C6 120(3) . . ?
C0DA C8DA H8DA 107.4 . . ?
C0DA C8DA H8DB 107.4 . . ?
H8DA C8DA H8DB 106.9 . . ?
C5DA C35 H35A 109.5 . . ?
C5DA C35 H35B 109.5 . . ?
C5DA C35 H35C 109.5 . . ?
H35A C35 H35B 109.5 . . ?
H35A C35 H35C 109.5 . . ?
H35B C35 H35C 109.5 . . ?
C32 C1 C36 114.4(15) . . ?
C32 C1 H1A 108.7 . . ?
C32 C1 H1B 108.7 . . ?
C36 C1 H1A 108.7 . . ?
C36 C1 H1B 108.7 . . ?
H1A C1 H1B 107.6 . . ?
C6AA C8BA H8BA 111.5 . . ?
C6AA C8BA H8BB 111.5 . . ?
H8BA C8BA H8BB 109.4 . . ?
C8 C8BA C6AA 101(3) . . ?
C8 C8BA H8BA 111.5 . . ?
C8 C8BA H8BB 111.5 . . ?
C27 C0EA C36 120(3) . . ?
C27 C0EA H0EA 107.4 . . ?
C27 C0EA H0EB 107.4 . . ?
C36 C0EA H0EA 107.4 . . ?
C36 C0EA H0EB 107.4 . . ?
H0EA C0EA H0EB 106.9 . . ?
C8BA C8 H8A 109.5 . . ?
C8BA C8 H8B 109.5 . . ?
C8BA C8 H8C 109.5 . . ?
H8A C8 H8B 109.5 . . ?
H8A C8 H8C 109.5 . . ?
H8B C8 H8C 109.5 . . ?

loop_
_geom_bond_atom_site_label_1
_geom_bond_atom_site_label_2
_geom_bond_distance
_geom_bond_site_symmetry_2
_geom_bond_publ_flag
S1 N3 1.581(10) . ?
S1 N19 1.592(11) . ?
S2 N8AA 1.594(11) . ?
S2 N10 1.611(9) . ?
C4AA C0BA 1.451(14) . ?
C4AA N3 1.330(14) . ?
C4AA C5AA 1.434(17) . ?
C0BA C9BA 1.447(16) . ?
C0BA C4BA 1.375(16) . ?
C5AA C1AA 1.423(16) . ?
C5AA N19 1.363(13) . ?
C1BA C7AA 1.449(13) . ?
C1BA C6BA 1.452(17) . ?
C1BA N10 1.311(14) . ?
C7AA C0AA 1.498(17) . ?
C7AA C6DA 1.338(16) . ?
N8AA C6BA 1.342(13) . ?
C6BA C2CA 1.412(15) . ?
C1AA C2BA 1.468(18) . ?
C1AA C18 1.379(17) . ?
C9BA C5BA 1.388(15) . ?
C9BA C22 1.396(15) . ?
C0AA C23 1.383(15) . ?
C0AA C0CA 1.356(15) . ?
C9AA C2CA 1.464(17) . ?
C9AA C7DA 1.393(17) . ?
C9AA C33 1.395(19) . ?
C2CA C15 1.365(15) . ?
C15 H15 0.9300 . ?
C15 C6DA 1.417(17) . ?
C2BA C8CA 1.393(19) . ?
C2BA C30 1.372(19) . ?
C6DA H6DA 0.9300 . ?
C18 H18 0.9300 . ?
C18 C4BA 1.399(18) . ?
C4BA H4BA 0.9300 . ?
C5BA H5BA 0.9300 . ?
C5BA C25 1.380(19) . ?
C22 H22 0.9300 . ?
C22 C5CA 1.342(19) . ?
C23 H23 0.9300 . ?
C23 C24 1.378(19) . ?
C24 H24 0.9300 . ?
C24 C39 1.41(2) . ?
C25 H25 0.9300 . ?
C25 C32 1.37(2) . ?
C8CA H8CA 0.9300 . ?
C8CA C40 1.37(2) . ?
C5CA H5CA 0.9300 . ?
C5CA C32 1.43(2) . ?
C7DA H7DA 0.9300 . ?
C7DA C31 1.37(2) . ?
C0CA H0CA 0.9300 . ?
C0CA C34 1.407(19) . ?
C30 H30 0.9300 . ?
C30 C12 1.39(2) . ?
C31 H31 0.9300 . ?
C31 C2AA 1.36(3) . ?
C32 C1 1.483(17) . ?
C33 H33 0.9300 . ?
C33 C3AA 1.28(2) . ?
C34 H34 0.9300 . ?
C34 C39 1.41(2) . ?
C39 C44 1.515(18) . ?
C40 H40 0.9300 . ?
C40 C7BA 1.34(3) . ?
C44 H44A 0.9700 . ?
C44 H44B 0.9700 . ?
C44 C4DA 1.48(2) . ?
C7BA C12 1.40(3) . ?
C7BA C6CA 1.52(2) . ?
C2AA C3AA 1.43(3) . ?
C2AA C13 1.47(2) . ?
C12 H12 0.9300 . ?
C3AA H3AA 0.9300 . ?
C6AA H6AA 0.9700 . ?
C6AA H6AB 0.9700 . ?
C6AA C37 1.48(2) . ?
C6AA C8BA 1.52(3) . ?
C4CA H4CA 0.9700 . ?
C4CA H4CB 0.9700 . ?
C4CA C3CA 1.48(2) . ?
C4CA C37 1.37(5) . ?
C6CA H6CA 0.9700 . ?
C6CA H6CB 0.9700 . ?
C6CA C6 1.444(19) . ?
C6 H6A 0.9700 . ?
C6 H6B 0.9700 . ?
C6 C8DA 1.53(2) . ?
C3CA H3CA 0.9700 . ?
C3CA H3CB 0.9700 . ?
C3CA C17 1.35(2) . ?
C1CA H1CA 0.9700 . ?
C1CA H1CB 0.9700 . ?
C1CA C2DA 1.40(3) . ?
C1CA C27 1.54(2) . ?
C7CA H7CA 0.9600 . ?
C7CA H7CB 0.9600 . ?
C7CA H7CC 0.9600 . ?
C7CA C8AA 1.49(3) . ?
C29 H29A 0.9700 . ?
C29 H29B 0.9700 . ?
C29 C4DA 1.48(2) . ?
C29 C14 1.41(3) . ?
C37 H37A 0.9700 . ?
C37 H37B 0.9700 . ?
C2DA H2DA 0.9700 . ?
C2DA H2DB 0.9700 . ?
C2DA C3DA 1.48(3) . ?
C3DA H3DA 0.9700 . ?
C3DA H3DB 0.9700 . ?
C3DA C9DA 1.46(3) . ?
C4DA H4DA 0.9700 . ?
C4DA H4DB 0.9700 . ?
C27 H27A 0.9700 . ?
C27 H27B 0.9700 . ?
C27 C0EA 1.37(2) . ?
C0DA H0DA 0.9700 . ?
C0DA H0DB 0.9700 . ?
C0DA C21 1.53(2) . ?
C0DA C8DA 1.38(2) . ?
C36 H36A 0.9700 . ?
C36 H36B 0.9700 . ?
C36 C1 1.50(2) . ?
C36 C0EA 1.520(19) . ?
C13 H13A 0.9700 . ?
C13 H13B 0.9700 . ?
C13 C28 1.429(19) . ?
C17 H17A 0.9700 . ?
C17 H17B 0.9700 . ?
C17 C28 1.49(2) . ?
C28 H28A 0.9700 . ?
C28 H28B 0.9700 . ?
C3BA H3BA 0.9700 . ?
C3BA H3BB 0.9700 . ?
C3BA C14 1.54(3) . ?
C3BA C9CA 1.43(3) . ?
C14 H14A 0.9700 . ?
C14 H14B 0.9700 . ?
C2 H2A 0.9700 . ?
C2 H2B 0.9700 . ?
C2 C7 1.52(2) . ?
C2 C5DA 1.51(3) . ?
C4 H4A 0.9700 . ?
C4 H4B 0.9700 . ?
C4 C9CA 1.52(3) . ?
C4 C8AA 1.46(3) . ?
C7 H7A 0.9700 . ?
C7 H7B 0.9700 . ?
C7 C21 1.45(3) . ?
C9CA H9CA 0.9700 . ?
C9CA H9CB 0.9700 . ?
C5DA H5DA 0.9700 . ?
C5DA H5DB 0.9700 . ?
C5DA C35 1.46(3) . ?
C9DA H9DA 0.9700 . ?
C9DA H9DB 0.9700 . ?
C9DA C1DA 1.51(3) . ?
C21 H21A 0.9700 . ?
C21 H21B 0.9700 . ?
C1DA H1DA 0.9600 . ?
C1DA H1DB 0.9600 . ?
C1DA H1DC 0.9600 . ?
C8AA H8AA 0.9700 . ?
C8AA H8AB 0.9700 . ?
C8DA H8DA 0.9700 . ?
C8DA H8DB 0.9700 . ?
C35 H35A 0.9600 . ?
C35 H35B 0.9600 . ?
C35 H35C 0.9600 . ?
C1 H1A 0.9700 . ?
C1 H1B 0.9700 . ?
C8BA H8BA 0.9700 . ?
C8BA H8BB 0.9700 . ?
C8BA C8 1.38(3) . ?
C0EA H0EA 0.9700 . ?
C0EA H0EB 0.9700 . ?
C8 H8A 0.9600 . ?
C8 H8B 0.9600 . ?
C8 H8C 0.9600 . ?

loop_
_geom_torsion_atom_site_label_1
_geom_torsion_atom_site_label_2
_geom_torsion_atom_site_label_3
_geom_torsion_atom_site_label_4
_geom_torsion
_geom_torsion_site_symmetry_1
_geom_torsion_site_symmetry_2
_geom_torsion_site_symmetry_3
_geom_torsion_site_symmetry_4
_geom_torsion_publ_flag
S2 N8AA C6BA C1BA 1.2(10) . . . . ?
S2 N8AA C6BA C2CA 178.7(9) . . . . ?
C4AA C0BA C9BA C5BA 152.0(10) . . . . ?
C4AA C0BA C9BA C22 -30.8(14) . . . . ?
C4AA C0BA C4BA C18 1.8(16) . . . . ?
C4AA C5AA C1AA C2BA -179.1(10) . . . . ?
C4AA C5AA C1AA C18 -1.9(14) . . . . ?
C4AA C5AA N19 S1 2.3(10) . . . . ?
C0BA C4AA N3 S1 179.5(8) . . . . ?
C0BA C4AA C5AA C1AA 1.0(14) . . . . ?
C0BA C4AA C5AA N19 179.2(9) . . . . ?
C0BA C9BA C5BA C25 178.8(12) . . . . ?
C0BA C9BA C22 C5CA 179.8(12) . . . . ?
N3 S1 N19 C5AA -1.7(8) . . . . ?
N3 C4AA C0BA C9BA -0.9(15) . . . . ?
N3 C4AA C0BA C4BA -179.4(10) . . . . ?
N3 C4AA C5AA C1AA 179.7(9) . . . . ?
N3 C4AA C5AA N19 -2.1(12) . . . . ?
C5AA C4AA C0BA C9BA 177.6(9) . . . . ?
C5AA C4AA C0BA C4BA -0.9(13) . . . . ?
C5AA C4AA N3 S1 0.8(11) . . . . ?
C5AA C1AA C2BA C8CA -42.7(18) . . . . ?
C5AA C1AA C2BA C30 137.2(13) . . . . ?
C5AA C1AA C18 C4BA 2.8(16) . . . . ?
C1BA C7AA C0AA C23 -147.7(11) . . . . ?
C1BA C7AA C0AA C0CA 37.6(15) . . . . ?
C1BA C7AA C6DA C15 -4.0(16) . . . . ?
C1BA C6BA C2CA C9AA 177.5(9) . . . . ?
C1BA C6BA C2CA C15 -3.3(14) . . . . ?
C7AA C1BA C6BA N8AA 178.7(9) . . . . ?
C7AA C1BA C6BA C2CA 1.0(13) . . . . ?
C7AA C1BA N10 S2 -179.1(8) . . . . ?
C7AA C0AA C23 C24 -177.3(13) . . . . ?
C7AA C0AA C0CA C34 176.4(12) . . . . ?
N8AA S2 N10 C1BA -0.5(8) . . . . ?
N8AA C6BA C2CA C9AA 0.3(16) . . . . ?
N8AA C6BA C2CA C15 179.5(10) . . . . ?
C6BA C1BA C7AA C0AA -180.0(9) . . . . ?
C6BA C1BA C7AA C6DA 2.6(14) . . . . ?
C6BA C1BA N10 S2 1.3(10) . . . . ?
C6BA C2CA C15 C6DA 2.1(17) . . . . ?
C1AA C5AA N19 S1 -179.6(9) . . . . ?
C1AA C2BA C8CA C40 -176.1(15) . . . . ?
C1AA C2BA C30 C12 174.2(15) . . . . ?
C1AA C18 C4BA C0BA -3.0(18) . . . . ?
N10 S2 N8AA C6BA -0.4(8) . . . . ?
N10 C1BA C7AA C0AA 0.4(16) . . . . ?
N10 C1BA C7AA C6DA -176.9(10) . . . . ?
N10 C1BA C6BA N8AA -1.7(11) . . . . ?
N10 C1BA C6BA C2CA -179.3(9) . . . . ?
C9BA C0BA C4BA C18 -176.7(10) . . . . ?
C9BA C5BA C25 C32 -1(2) . . . . ?
C9BA C22 C5CA C32 4(2) . . . . ?
C0AA C7AA C6DA C15 178.7(10) . . . . ?
C0AA C23 C24 C39 4(2) . . . . ?
C0AA C0CA C34 C39 -2(2) . . . . ?
C9AA C2CA C15 C6DA -178.7(11) . . . . ?
C9AA C7DA C31 C2AA 1(3) . . . . ?
C9AA C33 C3AA C2AA 3(3) . . . . ?
C2CA C9AA C7DA C31 176.6(14) . . . . ?
C2CA C9AA C33 C3AA -178.3(17) . . . . ?
C2CA C15 C6DA C7AA 1.7(18) . . . . ?
C2BA C1AA C18 C4BA -179.9(11) . . . . ?
C2BA C8CA C40 C7BA 3(3) . . . . ?
C2BA C30 C12 C7BA 2(3) . . . . ?
C6DA C7AA C0AA C23 29.5(16) . . . . ?
C6DA C7AA C0AA C0CA -145.2(12) . . . . ?
C18 C1AA C2BA C8CA 140.3(14) . . . . ?
C18 C1AA C2BA C30 -39.9(18) . . . . ?
N19 S1 N3 C4AA 0.5(9) . . . . ?
N19 C5AA C1AA C2BA 3.1(17) . . . . ?
N19 C5AA C1AA C18 -179.7(10) . . . . ?
C4BA C0BA C9BA C5BA -29.7(15) . . . . ?
C4BA C0BA C9BA C22 147.6(11) . . . . ?
C5BA C9BA C22 C5CA -2.9(17) . . . . ?
C5BA C25 C32 C5CA 1(2) . . . . ?
C5BA C25 C32 C1 -178.8(15) . . . . ?
C22 C9BA C5BA C25 1.4(17) . . . . ?
C22 C5CA C32 C25 -3(2) . . . . ?
C22 C5CA C32 C1 177.3(14) . . . . ?
C23 C0AA C0CA C34 1.7(18) . . . . ?
C23 C24 C39 C34 -4(2) . . . . ?
C23 C24 C39 C44 176.5(15) . . . . ?
C24 C39 C44 C4DA -81(3) . . . . ?
C25 C32 C1 C36 95(2) . . . . ?
C8CA C2BA C30 C12 -6(2) . . . . ?
C8CA C40 C7BA C12 -7(3) . . . . ?
C8CA C40 C7BA C6CA 173(2) . . . . ?
C5CA C32 C1 C36 -85(2) . . . . ?
C7DA C9AA C2CA C6BA 36.5(16) . . . . ?
C7DA C9AA C2CA C15 -142.6(13) . . . . ?
C7DA C9AA C33 C3AA -1(2) . . . . ?
C7DA C31 C2AA C3AA 1(3) . . . . ?
C7DA C31 C2AA C13 -176(2) . . . . ?
C0CA C0AA C23 C24 -2.4(19) . . . . ?
C0CA C34 C39 C24 3(2) . . . . ?
C0CA C34 C39 C44 -177.1(15) . . . . ?
C30 C2BA C8CA C40 4(2) . . . . ?
C31 C2AA C3AA C33 -3(3) . . . . ?
C31 C2AA C13 C28 -31(5) . . . . ?
C33 C9AA C2CA C6BA -146.3(13) . . . . ?
C33 C9AA C2CA C15 34.5(17) . . . . ?
C33 C9AA C7DA C31 -1(2) . . . . ?
C34 C39 C44 C4DA 100(2) . . . . ?
C39 C44 C4DA C29 -163(2) . . . . ?
C40 C7BA C12 C30 5(3) . . . . ?
C40 C7BA C6CA C6 60(4) . . . . ?
C7BA C6CA C6 C8DA 175(3) . . . . ?
C2AA C13 C28 C17 -179(3) . . . . ?
C12 C7BA C6CA C6 -120(3) . . . . ?
C3AA C2AA C13 C28 153(3) . . . . ?
C4CA C3CA C17 C28 -170(4) . . . . ?
C6CA C7BA C12 C30 -175(2) . . . . ?
C6CA C6 C8DA C0DA 155(4) . . . . ?
C3CA C4CA C37 C6AA -177(4) . . . . ?
C3CA C17 C28 C13 -163(4) . . . . ?
C1CA C2DA C3DA C9DA -163(6) . . . . ?
C1CA C27 C0EA C36 -175(3) . . . . ?
C37 C6AA C8BA C8 170(5) . . . . ?
C37 C4CA C3CA C17 -175(5) . . . . ?
C2DA C1CA C27 C0EA -129(6) . . . . ?
C2DA C3DA C9DA C1DA 179(5) . . . . ?
C4DA C29 C14 C3BA -175(3) . . . . ?
C27 C1CA C2DA C3DA -164(5) . . . . ?
C13 C2AA C3AA C33 175(2) . . . . ?
C14 C29 C4DA C44 -101(4) . . . . ?
C14 C3BA C9CA C4 175(4) . . . . ?
C2 C7 C21 C0DA 178(4) . . . . ?
C7 C2 C5DA C35 162(5) . . . . ?
C9CA C3BA C14 C29 -172(5) . . . . ?
C9CA C4 C8AA C7CA 162(4) . . . . ?
C5DA C2 C7 C21 172(6) . . . . ?
C21 C0DA C8DA C6 177(4) . . . . ?
C8AA C4 C9CA C3BA 117(7) . . . . ?
C8DA C0DA C21 C7 165(5) . . . . ?
C1 C36 C0EA C27 66(5) . . . . ?
C8BA C6AA C37 C4CA -180(5) . . . . ?
C0EA C36 C1 C32 168(2) . . . . ?
